data_7713026
loop_
_publ_author_name
'Trang, Christina D. M.'
'Saal, Thomas'
'Inkpen , Michael Stephen'

_publ_section_title
;
 Methyldisulfide groups enable the direct connection of air-stable metal
 bis(terpyridine) complexes to gold surfaces
;
_journal_name_full 'Dalton Transactions'
_journal_paper_doi 10.1039/D3DT00955F
_journal_year 2023
_chemical_formula_moiety 'C32 H26 Co N6 S4, 2(F6 P),3(C2 H3 N)'
_chemical_formula_sum 'C38 H35 Co F12 N9 P2 S4'
_chemical_formula_weight 1094.86
_chemical_name_common 'CoSS, [Co(tpySS)2](PF6)2'
_chemical_name_systematic Cobalt(II)-bis(4?-(methyldisulfide)-2,2?:6?,2??-terpyridine)
_space_group_crystal_system monoclinic
_space_group_IT_number 14
_space_group_name_Hall '-P 2ybc'
_space_group_name_H-M_alt 'P 1 21/c 1'
_atom_sites_solution_hydrogens geom
_audit_update_record
;
2022-11-18 deposited with the CCDC.	2023-05-12 downloaded from the CCDC.
;
_cell_angle_alpha 90
_cell_angle_beta 93.753(2)
_cell_angle_gamma 90
_cell_formula_units_Z 4
_cell_length_a 8.9247(3)
_cell_length_b 36.9029(12)
_cell_length_c 13.7769(5)
_cell_measurement_reflns_used 122
_cell_measurement_temperature 100.(2)
_cell_measurement_theta_max 46.4528
_cell_measurement_theta_min 4.9880
_cell_volume 4527.7(3)
_computing_cell_refinement 'APEX2 v2014.11-0 (Bruker AXS, 2014)'
_computing_data_collection 'Bruker Instrument Service v2012.12.0.3 (Bruker AXS, 2012'
_computing_data_reduction 'SAINT V8.34A (Bruker AXS, 2013)'
_computing_molecular_graphics 'shelXle (C.B. Huebschle, rev 882)'
_computing_structure_refinement 'SHELXTL XL 2014/7 (Bruker AXS, 2014)'
_computing_structure_solution 'SHELXTL XT 2014/4 (Bruker AXS, 2014)'
_diffrn_ambient_temperature 100.(2)
_diffrn_detector_area_resol_mean 8.3333
_diffrn_measured_fraction_theta_full 0.973
_diffrn_measured_fraction_theta_max 0.973
_diffrn_measurement_device_type 'Bruker APEX II CCD'
_diffrn_measurement_method 'omega- and phi-scans'
_diffrn_radiation_monochromator 'multi-layer optics'
_diffrn_radiation_type 'CuK\a '
_diffrn_radiation_wavelength 1.54178
_diffrn_reflns_av_R_equivalents 0.1078
_diffrn_reflns_av_unetI/netI 0.0880
_diffrn_reflns_limit_h_max 10
_diffrn_reflns_limit_h_min -10
_diffrn_reflns_limit_k_max 44
_diffrn_reflns_limit_k_min -42
_diffrn_reflns_limit_l_max 16
_diffrn_reflns_limit_l_min -16
_diffrn_reflns_number 48292
_diffrn_reflns_theta_full 69.32
_diffrn_reflns_theta_max 69.32
_diffrn_reflns_theta_min 2.39
_diffrn_source 'IuS microsource'
_exptl_absorpt_coefficient_mu 6.185
_exptl_absorpt_correction_T_max 0.6372
_exptl_absorpt_correction_T_min 0.4408
_exptl_absorpt_correction_type multi-scan
_exptl_absorpt_process_details 'SADABS 2014/5 (Bruker AXS)'
_exptl_crystal_colour 'clear dark purple-red'
_exptl_crystal_density_diffrn 1.606
_exptl_crystal_density_method 'not measured'
_exptl_crystal_description blade
_exptl_crystal_F_000 2220
_exptl_crystal_size_max 0.267
_exptl_crystal_size_mid 0.142
_exptl_crystal_size_min 0.064
_refine_diff_density_max 0.573
_refine_diff_density_min -0.537
_refine_ls_extinction_method none
_refine_ls_goodness_of_fit_ref 1.163
_refine_ls_hydrogen_treatment constr
_refine_ls_matrix_type full
_refine_ls_number_parameters 613
_refine_ls_number_reflns 8258
_refine_ls_number_restraints 145
_refine_ls_restrained_S_all 1.200
_refine_ls_R_factor_all 0.1061
_refine_ls_R_factor_gt 0.0851
_refine_ls_shift/su_max 0.003
_refine_ls_shift/su_mean 0.000
_refine_ls_structure_factor_coef Fsqd
_refine_ls_weighting_details 'w=1/[\s^2^(Fo^2^)+33.7607P] where P=(Fo^2^+2Fc^2^)/3'
_refine_ls_weighting_scheme calc
_refine_ls_wR_factor_gt 0.1886
_refine_ls_wR_factor_ref 0.1973
_reflns_number_gt 6538
_reflns_number_total 8258
_reflns_threshold_expression 'I > 2\s(I)'
_cod_data_source_file d3dt00955f2.cif
_cod_data_source_block C32H26CoF12N6P2S4
_cod_depositor_comments
;
The following automatic conversions were performed:

data item '_exptl_absorpt_correction_type' value 'Multi-Scan' was
changed to 'multi-scan' in accordance with the
/home/data/users/saulius/crontab/automatic-downloads/rss-feeds/RSC/lib/dictionaries/cif_core.dic
dictionary named 'cif_core.dic' version 2.4.2 last updated on
2011-04-26.

Automatic conversion script
Id: cif_fix_values 8170 2020-07-09 18:12:32Z antanas 
;
_cod_database_code 7713026

loop_
_space_group_symop_operation_xyz
'x, y, z'
'-x, y+1/2, -z+1/2'
'-x, -y, -z'
'x, -y-1/2, z-1/2'

loop_
_atom_site_type_symbol
_atom_site_label
_atom_site_fract_x
_atom_site_fract_y
_atom_site_fract_z
_atom_site_U_iso_or_equiv
_atom_site_adp_type
_atom_site_calc_flag
_atom_site_refinement_flags_adp
_atom_site_refinement_flags_occupancy
_atom_site_refinement_flags_posn
_atom_site_occupancy
_atom_site_disorder_assembly
_atom_site_disorder_group
Co Co1 0.60596(10) 0.34669(3) 0.49928(7) 0.0167(2) Uani d . . . 1.0 . .
S S1 0.7892(2) 0.51504(5) 0.55359(16) 0.0407(5) Uani d . . . 1.0 . .
S S2 0.6532(2) 0.53963(5) 0.64410(16) 0.0395(5) Uani d . . . 1.0 . .
S S3 0.48974(17) 0.17771(4) 0.43829(12) 0.0235(4) Uani d . . . 1.0 . .
S S4 0.38397(18) 0.17057(4) 0.30460(12) 0.0244(4) Uani d . . . 1.0 . .
N N1 0.8277(5) 0.34908(14) 0.4437(4) 0.0185(11) Uani d . . . 1.0 . .
N N2 0.6553(5) 0.39722(13) 0.5179(4) 0.0173(11) Uani d . . . 1.0 . .
N N3 0.4048(5) 0.36777(14) 0.5585(4) 0.0193(11) Uani d . . . 1.0 . .
N N4 0.6849(5) 0.32814(14) 0.6278(4) 0.0195(11) Uani d . . . 1.0 . .
N N5 0.5609(5) 0.29775(13) 0.4817(4) 0.0170(11) Uani d . . . 1.0 . .
N N6 0.5166(5) 0.34919(14) 0.3637(4) 0.0189(11) Uani d . . . 1.0 . .
C C1 0.9086(7) 0.32294(18) 0.4035(5) 0.0236(14) Uani d . . . 1.0 . .
H H1 0.875917 0.298552 0.408707 0.028 Uiso calc U . R 1.0 . .
C C2 1.0355(7) 0.32956(19) 0.3554(5) 0.0268(15) Uani d . . . 1.0 . .
H H2 1.089906 0.310248 0.328694 0.032 Uiso calc U . R 1.0 . .
C C3 1.0820(7) 0.3649(2) 0.3468(5) 0.0290(16) Uani d . . . 1.0 . .
H H3 1.168314 0.370355 0.312706 0.035 Uiso calc U . R 1.0 . .
C C4 1.0025(7) 0.39249(18) 0.3881(5) 0.0251(14) Uani d . . . 1.0 . .
H H4 1.033279 0.417016 0.38293 0.03 Uiso calc U . R 1.0 . .
C C5 0.8764(7) 0.38346(18) 0.4373(5) 0.0219(14) Uani d . . . 1.0 . .
C C6 0.7847(7) 0.41029(17) 0.4865(5) 0.0213(13) Uani d . . . 1.0 . .
C C7 0.8248(7) 0.44595(18) 0.4992(5) 0.0250(14) Uani d . . . 1.0 . .
H H7 0.917083 0.454524 0.477195 0.03 Uiso calc U . R 1.0 . .
C C8 0.7293(7) 0.46951(18) 0.5445(5) 0.0266(15) Uani d . . . 1.0 . .
C C9 0.5959(7) 0.45593(18) 0.5770(5) 0.0249(14) Uani d . . . 1.0 . .
H H9 0.529574 0.471289 0.609179 0.03 Uiso calc U . R 1.0 . .
C C10 0.5617(6) 0.41985(17) 0.5618(4) 0.0197(13) Uani d . . . 1.0 . .
C C11 0.4191(7) 0.40283(17) 0.5872(4) 0.0200(13) Uani d . . . 1.0 . .
C C12 0.3069(7) 0.42080(19) 0.6331(5) 0.0275(15) Uani d . . . 1.0 . .
H H12 0.321482 0.44503 0.655012 0.033 Uiso calc U . R 1.0 . .
C C13 0.1729(7) 0.4029(2) 0.6466(5) 0.0302(16) Uani d . . . 1.0 . .
H H13 0.094142 0.414713 0.677219 0.036 Uiso calc U . R 1.0 . .
C C14 0.1563(7) 0.36764(19) 0.6147(5) 0.0262(15) Uani d . . . 1.0 . .
H H14 0.064828 0.355038 0.621616 0.031 Uiso calc U . R 1.0 . .
C C15 0.2745(7) 0.35079(18) 0.5725(5) 0.0217(13) Uani d . . . 1.0 . .
H H15 0.263147 0.32623 0.552705 0.026 Uiso calc U . R 1.0 . .
C C18 0.7494(7) 0.34712(19) 0.7025(5) 0.0243(14) Uani d . . . 1.0 . .
H H18 0.756573 0.372701 0.69667 0.029 Uiso calc U . R 1.0 . .
C C19 0.8057(7) 0.3308(2) 0.7878(5) 0.0278(15) Uani d . . . 1.0 . .
H H19 0.848702 0.345168 0.839687 0.033 Uiso calc U . R 1.0 . .
C C20 0.7989(7) 0.2938(2) 0.7968(5) 0.0279(15) Uani d . . . 1.0 . .
H H20 0.838771 0.282218 0.854514 0.034 Uiso calc U . R 1.0 . .
C C21 0.7334(7) 0.27341(19) 0.7209(5) 0.0232(14) Uani d . . . 1.0 . .
H H21 0.726782 0.247781 0.725663 0.028 Uiso calc U . R 1.0 . .
C C22 0.6776(7) 0.29150(18) 0.6374(4) 0.0204(13) Uani d . . . 1.0 . .
C C23 0.6048(6) 0.27361(17) 0.5520(4) 0.0175(13) Uani d . . . 1.0 . .
C C24 0.5807(7) 0.23719(17) 0.5376(5) 0.0202(13) Uani d . . . 1.0 . .
H H24 0.611725 0.220374 0.587106 0.024 Uiso calc U . R 1.0 . .
C C25 0.5116(7) 0.22499(16) 0.4512(5) 0.0194(13) Uani d . . . 1.0 . .
C C26 0.4655(6) 0.25026(17) 0.3779(4) 0.0189(13) Uani d . . . 1.0 . .
H H26 0.418313 0.242415 0.317723 0.023 Uiso calc U . R 1.0 . .
C C27 0.4909(6) 0.28656(17) 0.3961(4) 0.0182(13) Uani d . . . 1.0 . .
C C28 0.4627(6) 0.31707(16) 0.3300(5) 0.0191(13) Uani d . . . 1.0 . .
C C29 0.3885(7) 0.31402(17) 0.2369(5) 0.0210(13) Uani d . . . 1.0 . .
H H29 0.348388 0.291382 0.215084 0.025 Uiso calc U . R 1.0 . .
C C30 0.3745(7) 0.34437(18) 0.1773(5) 0.0236(14) Uani d . . . 1.0 . .
H H30 0.322464 0.343159 0.114993 0.028 Uiso calc U . R 1.0 . .
C C31 0.4399(7) 0.37693(18) 0.2122(5) 0.0244(14) Uani d . . . 1.0 . .
H H31 0.437221 0.39791 0.172117 0.029 Uiso calc U . R 1.0 . .
C C32 0.5073(7) 0.37816(18) 0.3042(5) 0.0228(14) Uani d . . . 1.0 . .
H H32 0.549456 0.400451 0.32722 0.027 Uiso calc U . R 1.0 . .
C C33 0.7335(11) 0.5278(3) 0.7616(7) 0.059(2) Uani d . . . 1.0 . .
H H33A 0.722014 0.501718 0.771934 0.088 Uiso calc U . R 1.0 . .
H H33B 0.682295 0.541147 0.811231 0.088 Uiso calc U . R 1.0 . .
H H33C 0.840464 0.534079 0.766156 0.088 Uiso calc U . R 1.0 . .
C C34 0.1919(8) 0.1801(2) 0.3287(5) 0.0330(17) Uani d . . . 1.0 . .
H H34A 0.130276 0.180887 0.267143 0.05 Uiso calc U . R 1.0 . .
H H34B 0.186468 0.203492 0.361763 0.05 Uiso calc U . R 1.0 . .
H H34C 0.154321 0.160982 0.370186 0.05 Uiso calc U . R 1.0 . .
P P1 1.09502(18) 0.24814(5) 0.57854(12) 0.0225(4) Uani d . . . 1.0 . .
F F1 1.2536(4) 0.26097(11) 0.6273(3) 0.0374(10) Uani d . . . 1.0 . .
F F2 0.9352(4) 0.23554(12) 0.5293(3) 0.0402(10) Uani d . . . 1.0 . .
F F3 1.0485(5) 0.23450(11) 0.6821(3) 0.0373(10) Uani d . . . 1.0 . .
F F4 1.0258(4) 0.28746(10) 0.5983(3) 0.0287(9) Uani d . . . 1.0 . .
F F5 1.1439(5) 0.26182(12) 0.4752(3) 0.0399(11) Uani d . . . 1.0 . .
F F6 1.1648(5) 0.20912(11) 0.5590(3) 0.0348(9) Uani d . . . 1.0 . .
P P2 0.7392(2) 0.47799(6) 0.20197(16) 0.0440(5) Uani d . . D 1.0 A 1
F F7 0.8518(9) 0.5062(3) 0.2489(8) 0.101(4) Uani d U P D 0.747(9) A 1
F F8 0.6160(9) 0.4506(2) 0.1504(6) 0.085(3) Uani d . P D 0.747(9) A 1
F F9 0.6034(6) 0.50246(14) 0.2348(4) 0.0686(16) Uani d . . D 1.0 A 1
F F10 0.7322(10) 0.4991(2) 0.0995(5) 0.077(3) Uani d U P D 0.747(9) A 1
F F11 0.8755(6) 0.45506(17) 0.1685(5) 0.085(2) Uani d . . D 1.0 A 1
F F12 0.7330(12) 0.4544(3) 0.2959(6) 0.085(3) Uani d . P D 0.747(9) A 1
F F8' 0.653(3) 0.4672(7) 0.1139(18) 0.085(3) Uani d . P D 0.253(9) A 2
F F7' 0.853(3) 0.4916(7) 0.3041(18) 0.085(3) Uani d . P D 0.253(9) A 2
F F10' 0.804(3) 0.5141(6) 0.1546(17) 0.077(3) Uani d . P D 0.253(9) A 2
F F12' 0.698(5) 0.4455(9) 0.265(2) 0.085(3) Uani d . P D 0.253(9) A 2
N N9 0.8488(11) 0.4250(3) 0.7823(8) 0.081(3) Uani d . . . 1.0 . .
C C35 0.9358(12) 0.4613(3) 0.9354(7) 0.063(3) Uani d . . . 1.0 . .
H H35A 1.007646 0.446884 0.976089 0.094 Uiso calc U . R 1.0 . .
H H35B 0.849337 0.46737 0.972558 0.094 Uiso calc U . R 1.0 . .
H H35C 0.984384 0.483611 0.915196 0.094 Uiso calc U . R 1.0 . .
C C36 0.8859(11) 0.4406(3) 0.8505(7) 0.052(2) Uani d . . . 1.0 . .
N N8 0.7589(11) 0.5964(2) 0.0094(7) 0.071(2) Uani d . . . 1.0 . .
C C37 0.5188(11) 0.5723(3) 0.0821(7) 0.059(2) Uani d . . . 1.0 . .
H H37A 0.444696 0.566563 0.028637 0.089 Uiso calc U . R 1.0 . .
H H37B 0.477716 0.590748 0.124062 0.089 Uiso calc U . R 1.0 . .
H H37C 0.542126 0.55034 0.120166 0.089 Uiso calc U . R 1.0 . .
C C38 0.6524(12) 0.5857(3) 0.0434(7) 0.052(2) Uani d . . . 1.0 . .
N N7 0.7476(7) 0.3262(2) 0.1843(6) 0.0463(18) Uani d . . . 1.0 . .
C C16 0.9243(13) 0.3653(3) 0.0874(8) 0.075(3) Uani d . . . 1.0 . .
H H16A 1.007961 0.350315 0.068171 0.112 Uiso calc U . R 1.0 . .
H H16B 0.963353 0.385268 0.128697 0.112 Uiso calc U . R 1.0 . .
H H16C 0.870084 0.375221 0.029169 0.112 Uiso calc U . R 1.0 . .
C C17 0.8233(9) 0.3435(2) 0.1408(6) 0.0406(19) Uani d . . . 1.0 . .

loop_
_atom_site_aniso_label
_atom_site_aniso_U_11
_atom_site_aniso_U_22
_atom_site_aniso_U_33
_atom_site_aniso_U_12
_atom_site_aniso_U_13
_atom_site_aniso_U_23
Co1 0.0099(5) 0.0211(5) 0.0195(5) -0.0011(4) 0.0034(4) -0.0005(4)
S1 0.0298(10) 0.0261(9) 0.0682(14) -0.0083(7) 0.0198(9) -0.0103(9)
S2 0.0297(10) 0.0301(10) 0.0602(13) -0.0002(7) 0.0137(9) -0.0115(9)
S3 0.0217(8) 0.0216(8) 0.0276(8) -0.0016(6) 0.0046(7) 0.0014(6)
S4 0.0209(8) 0.0273(8) 0.0254(8) -0.0015(6) 0.0047(7) -0.0021(6)
N1 0.014(3) 0.025(3) 0.016(3) 0.002(2) 0.001(2) 0.000(2)
N2 0.010(2) 0.022(3) 0.021(3) -0.0015(19) 0.005(2) -0.001(2)
N3 0.008(2) 0.029(3) 0.021(3) -0.002(2) 0.001(2) 0.002(2)
N4 0.011(3) 0.025(3) 0.023(3) 0.001(2) 0.004(2) -0.003(2)
N5 0.008(2) 0.023(3) 0.020(3) -0.0025(19) 0.001(2) -0.001(2)
N6 0.015(3) 0.022(3) 0.020(3) 0.000(2) 0.006(2) -0.001(2)
C1 0.013(3) 0.028(4) 0.029(4) 0.001(3) 0.002(3) -0.004(3)
C2 0.019(3) 0.037(4) 0.025(3) 0.008(3) 0.003(3) -0.002(3)
C3 0.010(3) 0.043(4) 0.035(4) -0.001(3) 0.009(3) -0.005(3)
C4 0.016(3) 0.029(4) 0.030(4) -0.004(3) 0.008(3) -0.001(3)
C5 0.012(3) 0.029(4) 0.025(3) -0.002(2) 0.001(3) 0.001(3)
C6 0.012(3) 0.026(3) 0.026(3) 0.001(2) 0.002(3) 0.001(3)
C7 0.012(3) 0.030(4) 0.034(4) -0.006(3) 0.005(3) -0.003(3)
C8 0.016(3) 0.024(4) 0.041(4) -0.004(3) 0.009(3) -0.005(3)
C9 0.018(3) 0.024(3) 0.033(4) 0.003(3) 0.008(3) -0.001(3)
C10 0.011(3) 0.028(3) 0.021(3) -0.001(2) 0.004(2) -0.001(3)
C11 0.016(3) 0.023(3) 0.022(3) 0.002(2) 0.006(3) 0.000(3)
C12 0.023(4) 0.033(4) 0.028(4) -0.003(3) 0.008(3) -0.002(3)
C13 0.012(3) 0.040(4) 0.039(4) 0.003(3) 0.007(3) 0.001(3)
C14 0.017(3) 0.040(4) 0.022(3) 0.000(3) -0.002(3) 0.007(3)
C15 0.012(3) 0.031(4) 0.023(3) -0.004(3) 0.001(3) 0.000(3)
C18 0.015(3) 0.034(4) 0.024(3) -0.002(3) 0.006(3) -0.004(3)
C19 0.016(3) 0.044(4) 0.023(3) -0.001(3) 0.001(3) -0.005(3)
C20 0.019(3) 0.047(4) 0.018(3) 0.003(3) 0.001(3) 0.006(3)
C21 0.014(3) 0.034(4) 0.023(3) 0.004(3) 0.008(3) 0.006(3)
C22 0.011(3) 0.032(4) 0.019(3) 0.002(2) 0.009(2) 0.002(3)
C23 0.008(3) 0.025(3) 0.020(3) 0.002(2) 0.007(2) 0.002(2)
C24 0.013(3) 0.028(3) 0.021(3) 0.002(2) 0.004(3) 0.006(3)
C25 0.014(3) 0.020(3) 0.026(3) 0.002(2) 0.015(3) 0.001(3)
C26 0.010(3) 0.031(3) 0.016(3) -0.002(2) 0.003(2) -0.001(3)
C27 0.011(3) 0.024(3) 0.021(3) -0.001(2) 0.008(2) -0.001(2)
C28 0.005(3) 0.023(3) 0.030(4) -0.001(2) 0.008(3) -0.004(3)
C29 0.016(3) 0.026(3) 0.023(3) -0.002(2) 0.008(3) -0.001(3)
C30 0.018(3) 0.033(4) 0.020(3) 0.003(3) 0.002(3) -0.002(3)
C31 0.021(3) 0.025(3) 0.028(3) 0.001(3) 0.005(3) 0.001(3)
C32 0.015(3) 0.025(3) 0.029(4) 0.003(2) 0.008(3) 0.002(3)
C33 0.059(6) 0.060(6) 0.057(6) 0.007(5) -0.001(5) -0.015(5)
C34 0.023(4) 0.046(4) 0.031(4) -0.001(3) 0.010(3) -0.008(3)
P1 0.0154(8) 0.0273(9) 0.0251(9) 0.0011(6) 0.0035(7) 0.0032(7)
F1 0.0140(19) 0.036(2) 0.062(3) -0.0007(16) -0.0042(19) 0.005(2)
F2 0.021(2) 0.046(3) 0.052(3) -0.0031(18) -0.0090(19) -0.005(2)
F3 0.037(2) 0.041(2) 0.036(2) 0.0017(18) 0.0132(19) 0.0130(19)
F4 0.026(2) 0.029(2) 0.032(2) 0.0048(16) 0.0074(17) 0.0022(16)
F5 0.043(3) 0.049(3) 0.030(2) 0.017(2) 0.0202(19) 0.0144(19)
F6 0.039(2) 0.029(2) 0.035(2) 0.0099(17) -0.0029(18) -0.0010(17)
P2 0.0420(12) 0.0460(12) 0.0457(12) -0.0019(9) 0.0149(10) 0.0057(10)
F7 0.067(5) 0.111(7) 0.127(8) -0.034(5) 0.017(5) -0.039(6)
F8 0.088(6) 0.064(6) 0.100(7) -0.033(4) -0.015(5) -0.014(5)
F9 0.065(4) 0.065(4) 0.080(4) -0.002(3) 0.032(3) -0.009(3)
F10 0.099(7) 0.079(6) 0.057(5) 0.030(5) 0.035(5) 0.031(4)
F11 0.071(4) 0.090(5) 0.096(5) 0.026(3) 0.037(4) 0.009(4)
F12 0.075(7) 0.129(9) 0.052(6) 0.013(5) 0.013(5) 0.041(6)
F8' 0.088(6) 0.064(6) 0.100(7) -0.033(4) -0.015(5) -0.014(5)
F7' 0.088(6) 0.064(6) 0.100(7) -0.033(4) -0.015(5) -0.014(5)
F10' 0.099(7) 0.079(6) 0.057(5) 0.030(5) 0.035(5) 0.031(4)
F12' 0.075(7) 0.129(9) 0.052(6) 0.013(5) 0.013(5) 0.041(6)
N9 0.075(6) 0.062(6) 0.106(8) -0.015(5) 0.015(6) -0.040(6)
C35 0.071(7) 0.074(7) 0.045(5) -0.007(5) 0.019(5) -0.004(5)
C36 0.055(6) 0.045(5) 0.057(6) -0.010(4) 0.017(5) -0.008(5)
N8 0.072(6) 0.061(6) 0.080(6) 0.010(5) 0.014(5) 0.020(5)
C37 0.063(6) 0.056(6) 0.060(6) 0.001(5) 0.006(5) 0.005(5)
C38 0.061(6) 0.046(5) 0.050(6) 0.014(5) 0.006(5) 0.004(4)
N7 0.023(3) 0.058(5) 0.058(5) 0.004(3) 0.000(3) -0.014(4)
C16 0.079(8) 0.080(8) 0.067(7) -0.009(6) 0.015(6) 0.017(6)
C17 0.033(4) 0.044(5) 0.045(5) -0.003(4) 0.005(4) -0.012(4)

loop_
_atom_type_symbol
_atom_type_description
_atom_type_scat_dispersion_real
_atom_type_scat_dispersion_imag
_atom_type_scat_source
C C 0.0181 0.0091 'International Tables Vol C Tables 4.2.6.8 and 6.1.1.4'
Co Co -2.3653 3.6143 'International Tables Vol C Tables 4.2.6.8 and 6.1.1.4'
F F 0.0727 0.0534 'International Tables Vol C Tables 4.2.6.8 and 6.1.1.4'
P P 0.2955 0.4335 'International Tables Vol C Tables 4.2.6.8 and 6.1.1.4'
S S 0.3331 0.5567 'International Tables Vol C Tables 4.2.6.8 and 6.1.1.4'
N N 0.0311 0.0180 'International Tables Vol C Tables 4.2.6.8 and 6.1.1.4'
H H 0.0000 0.0000 'International Tables Vol C Tables 4.2.6.8 and 6.1.1.4'

loop_
_geom_angle_atom_site_label_1
_geom_angle_atom_site_label_2
_geom_angle_atom_site_label_3
_geom_angle_site_symmetry_1
_geom_angle_site_symmetry_3
_geom_angle
_geom_angle_publ_flag
N5 Co1 N2 . . 179.2(2) ?
N5 Co1 N4 . . 80.9(2) ?
N2 Co1 N4 . . 98.6(2) ?
N5 Co1 N6 . . 81.5(2) ?
N2 Co1 N6 . . 98.9(2) ?
N4 Co1 N6 . . 162.4(2) ?
N5 Co1 N3 . . 102.7(2) ?
N2 Co1 N3 . . 77.89(19) ?
N4 Co1 N3 . . 92.4(2) ?
N6 Co1 N3 . . 92.6(2) ?
N5 Co1 N1 . . 100.8(2) ?
N2 Co1 N1 . . 78.6(2) ?
N4 Co1 N1 . . 92.86(19) ?
N6 Co1 N1 . . 89.19(19) ?
N3 Co1 N1 . . 156.4(2) ?
C8 S1 S2 . . 106.3(2) ?
C33 S2 S1 . . 103.3(3) ?
C25 S3 S4 . . 105.2(2) ?
C34 S4 S3 . . 101.5(3) ?
C1 N1 C5 . . 117.7(5) ?
C1 N1 Co1 . . 130.0(4) ?
C5 N1 Co1 . . 111.6(4) ?
C6 N2 C10 . . 119.4(5) ?
C6 N2 Co1 . . 119.7(4) ?
C10 N2 Co1 . . 120.9(4) ?
C15 N3 C11 . . 117.9(5) ?
C15 N3 Co1 . . 129.2(4) ?
C11 N3 Co1 . . 112.9(4) ?
C18 N4 C22 . . 117.7(6) ?
C18 N4 Co1 . . 127.8(5) ?
C22 N4 Co1 . . 114.4(4) ?
C23 N5 C27 . . 121.0(5) ?
C23 N5 Co1 . . 119.6(4) ?
C27 N5 Co1 . . 119.3(4) ?
C32 N6 C28 . . 118.8(6) ?
C32 N6 Co1 . . 127.9(4) ?
C28 N6 Co1 . . 113.3(4) ?
N1 C1 C2 . . 123.6(6) ?
N1 C1 H1 . . 118.2 ?
C2 C1 H1 . . 118.2 ?
C1 C2 C3 . . 118.3(6) ?
C1 C2 H2 . . 120.9 ?
C3 C2 H2 . . 120.9 ?
C2 C3 C4 . . 119.8(6) ?
C2 C3 H3 . . 120.1 ?
C4 C3 H3 . . 120.1 ?
C3 C4 C5 . . 118.5(6) ?
C3 C4 H4 . . 120.8 ?
C5 C4 H4 . . 120.8 ?
N1 C5 C4 . . 122.2(6) ?
N1 C5 C6 . . 114.2(5) ?
C4 C5 C6 . . 123.6(6) ?
N2 C6 C7 . . 121.6(6) ?
N2 C6 C5 . . 114.8(5) ?
C7 C6 C5 . . 123.6(6) ?
C6 C7 C8 . . 119.6(6) ?
C6 C7 H7 . . 120.2 ?
C8 C7 H7 . . 120.2 ?
C9 C8 C7 . . 118.7(6) ?
C9 C8 S1 . . 125.5(5) ?
C7 C8 S1 . . 115.8(5) ?
C10 C9 C8 . . 119.0(6) ?
C10 C9 H9 . . 120.5 ?
C8 C9 H9 . . 120.5 ?
N2 C10 C9 . . 121.8(5) ?
N2 C10 C11 . . 114.2(5) ?
C9 C10 C11 . . 124.0(6) ?
N3 C11 C12 . . 122.2(6) ?
N3 C11 C10 . . 113.6(5) ?
C12 C11 C10 . . 124.2(6) ?
C11 C12 C13 . . 119.1(6) ?
C11 C12 H12 . . 120.5 ?
C13 C12 H12 . . 120.5 ?
C14 C13 C12 . . 118.8(6) ?
C14 C13 H13 . . 120.6 ?
C12 C13 H13 . . 120.6 ?
C13 C14 C15 . . 119.3(6) ?
C13 C14 H14 . . 120.4 ?
C15 C14 H14 . . 120.4 ?
N3 C15 C14 . . 122.7(6) ?
N3 C15 H15 . . 118.7 ?
C14 C15 H15 . . 118.7 ?
N4 C18 C19 . . 122.5(6) ?
N4 C18 H18 . . 118.7 ?
C19 C18 H18 . . 118.7 ?
C20 C19 C18 . . 119.5(6) ?
C20 C19 H19 . . 120.2 ?
C18 C19 H19 . . 120.2 ?
C19 C20 C21 . . 119.3(6) ?
C19 C20 H20 . . 120.3 ?
C21 C20 H20 . . 120.3 ?
C20 C21 C22 . . 118.3(6) ?
C20 C21 H21 . . 120.9 ?
C22 C21 H21 . . 120.9 ?
N4 C22 C21 . . 122.6(6) ?
N4 C22 C23 . . 113.1(5) ?
C21 C22 C23 . . 124.3(6) ?
N5 C23 C24 . . 120.3(6) ?
N5 C23 C22 . . 111.7(5) ?
C24 C23 C22 . . 128.0(6) ?
C23 C24 C25 . . 120.1(6) ?
C23 C24 H24 . . 120.0 ?
C25 C24 H24 . . 120.0 ?
C24 C25 C26 . . 119.5(6) ?
C24 C25 S3 . . 116.7(5) ?
C26 C25 S3 . . 123.7(5) ?
C27 C26 C25 . . 118.2(6) ?
C27 C26 H26 . . 120.9 ?
C25 C26 H26 . . 120.9 ?
N5 C27 C26 . . 120.9(6) ?
N5 C27 C28 . . 110.9(5) ?
C26 C27 C28 . . 128.0(6) ?
N6 C28 C29 . . 121.3(6) ?
N6 C28 C27 . . 114.8(6) ?
C29 C28 C27 . . 123.9(6) ?
C30 C29 C28 . . 119.5(6) ?
C30 C29 H29 . . 120.3 ?
C28 C29 H29 . . 120.3 ?
C29 C30 C31 . . 117.9(6) ?
C29 C30 H30 . . 121.1 ?
C31 C30 H30 . . 121.1 ?
C32 C31 C30 . . 119.5(6) ?
C32 C31 H31 . . 120.3 ?
C30 C31 H31 . . 120.3 ?
N6 C32 C31 . . 122.9(6) ?
N6 C32 H32 . . 118.5 ?
C31 C32 H32 . . 118.5 ?
S2 C33 H33A . . 109.5 ?
S2 C33 H33B . . 109.5 ?
H33A C33 H33B . . 109.5 ?
S2 C33 H33C . . 109.5 ?
H33A C33 H33C . . 109.5 ?
H33B C33 H33C . . 109.5 ?
S4 C34 H34A . . 109.5 ?
S4 C34 H34B . . 109.5 ?
H34A C34 H34B . . 109.5 ?
S4 C34 H34C . . 109.5 ?
H34A C34 H34C . . 109.5 ?
H34B C34 H34C . . 109.5 ?
F3 P1 F1 . . 89.6(2) ?
F3 P1 F5 . . 179.3(3) ?
F1 P1 F5 . . 89.7(2) ?
F3 P1 F6 . . 89.6(2) ?
F1 P1 F6 . . 89.6(2) ?
F5 P1 F6 . . 90.2(2) ?
F3 P1 F4 . . 90.5(2) ?
F1 P1 F4 . . 90.1(2) ?
F5 P1 F4 . . 89.8(2) ?
F6 P1 F4 . . 179.7(3) ?
F3 P1 F2 . . 90.6(2) ?
F1 P1 F2 . . 179.6(3) ?
F5 P1 F2 . . 90.1(3) ?
F6 P1 F2 . . 90.7(2) ?
F4 P1 F2 . . 89.6(2) ?
F7 P2 F12 . . 94.9(5) ?
F7 P2 F11 . . 89.4(4) ?
F12 P2 F11 . . 90.7(5) ?
F7 P2 F9 . . 89.2(4) ?
F12 P2 F9 . . 90.7(5) ?
F11 P2 F9 . . 178.1(3) ?
F7 P2 F10 . . 91.6(4) ?
F12 P2 F10 . . 173.6(5) ?
F11 P2 F10 . . 89.4(3) ?
F9 P2 F10 . . 89.3(3) ?
F7 P2 F8 . . 176.6(5) ?
F12 P2 F8 . . 87.5(4) ?
F11 P2 F8 . . 92.9(4) ?
F9 P2 F8 . . 88.4(4) ?
F10 P2 F8 . . 86.1(4) ?
C36 C35 H35A . . 109.5 ?
C36 C35 H35B . . 109.5 ?
H35A C35 H35B . . 109.5 ?
C36 C35 H35C . . 109.5 ?
H35A C35 H35C . . 109.5 ?
H35B C35 H35C . . 109.5 ?
N9 C36 C35 . . 178.1(11) ?
C38 C37 H37A . . 109.5 ?
C38 C37 H37B . . 109.5 ?
H37A C37 H37B . . 109.5 ?
C38 C37 H37C . . 109.5 ?
H37A C37 H37C . . 109.5 ?
H37B C37 H37C . . 109.5 ?
N8 C38 C37 . . 178.1(11) ?
C17 C16 H16A . . 109.5 ?
C17 C16 H16B . . 109.5 ?
H16A C16 H16B . . 109.5 ?
C17 C16 H16C . . 109.5 ?
H16A C16 H16C . . 109.5 ?
H16B C16 H16C . . 109.5 ?
N7 C17 C16 . . 178.1(10) ?

loop_
_geom_bond_atom_site_label_1
_geom_bond_atom_site_label_2
_geom_bond_site_symmetry_2
_geom_bond_distance
_geom_bond_publ_flag
Co1 N5 . 1.863(5) ?
Co1 N2 . 1.929(5) ?
Co1 N4 . 1.984(5) ?
Co1 N6 . 1.985(5) ?
Co1 N3 . 2.164(5) ?
Co1 N1 . 2.170(5) ?
S1 C8 . 1.765(7) ?
S1 S2 . 2.012(3) ?
S2 C33 . 1.780(10) ?
S3 C25 . 1.763(6) ?
S3 S4 . 2.031(2) ?
S4 C34 . 1.802(7) ?
N1 C1 . 1.346(8) ?
N1 C5 . 1.346(8) ?
N2 C6 . 1.349(8) ?
N2 C10 . 1.352(8) ?
N3 C15 . 1.347(8) ?
N3 C11 . 1.356(8) ?
N4 C18 . 1.343(8) ?
N4 C22 . 1.360(8) ?
N5 C23 . 1.355(8) ?
N5 C27 . 1.361(8) ?
N6 C32 . 1.346(8) ?
N6 C28 . 1.350(8) ?
C1 C2 . 1.371(9) ?
C1 H1 . 0.95 ?
C2 C3 . 1.376(10) ?
C2 H2 . 0.95 ?
C3 C4 . 1.384(9) ?
C3 H3 . 0.95 ?
C4 C5 . 1.391(9) ?
C4 H4 . 0.95 ?
C5 C6 . 1.477(9) ?
C6 C7 . 1.372(9) ?
C7 C8 . 1.394(9) ?
C7 H7 . 0.95 ?
C8 C9 . 1.392(9) ?
C9 C10 . 1.379(9) ?
C9 H9 . 0.95 ?
C10 C11 . 1.481(8) ?
C11 C12 . 1.387(9) ?
C12 C13 . 1.390(9) ?
C12 H12 . 0.95 ?
C13 C14 . 1.377(10) ?
C13 H13 . 0.95 ?
C14 C15 . 1.384(9) ?
C14 H14 . 0.95 ?
C15 H15 . 0.95 ?
C18 C19 . 1.384(10) ?
C18 H18 . 0.95 ?
C19 C20 . 1.376(10) ?
C19 H19 . 0.95 ?
C20 C21 . 1.385(10) ?
C20 H20 . 0.95 ?
C21 C22 . 1.394(9) ?
C21 H21 . 0.95 ?
C22 C23 . 1.463(9) ?
C23 C24 . 1.374(9) ?
C24 C25 . 1.380(9) ?
C24 H24 . 0.95 ?
C25 C26 . 1.416(9) ?
C26 C27 . 1.379(9) ?
C26 H26 . 0.95 ?
C27 C28 . 1.460(9) ?
C28 C29 . 1.409(9) ?
C29 C30 . 1.390(9) ?
C29 H29 . 0.95 ?
C30 C31 . 1.407(9) ?
C30 H30 . 0.95 ?
C31 C32 . 1.369(9) ?
C31 H31 . 0.95 ?
C32 H32 . 0.95 ?
C33 H33A . 0.98 ?
C33 H33B . 0.98 ?
C33 H33C . 0.98 ?
C34 H34A . 0.98 ?
C34 H34B . 0.98 ?
C34 H34C . 0.98 ?
P1 F3 . 1.594(4) ?
P1 F1 . 1.598(4) ?
P1 F5 . 1.598(4) ?
P1 F6 . 1.599(4) ?
P1 F4 . 1.607(4) ?
P1 F2 . 1.608(4) ?
P2 F7 . 1.557(7) ?
P2 F12 . 1.564(7) ?
P2 F11 . 1.576(5) ?
P2 F9 . 1.599(5) ?
P2 F10 . 1.611(6) ?
P2 F8 . 1.621(6) ?
N9 C36 . 1.133(12) ?
C35 C36 . 1.442(14) ?
C35 H35A . 0.98 ?
C35 H35B . 0.98 ?
C35 H35C . 0.98 ?
N8 C38 . 1.156(12) ?
C37 C38 . 1.427(14) ?
C37 H37A . 0.98 ?
C37 H37B . 0.98 ?
C37 H37C . 0.98 ?
N7 C17 . 1.131(10) ?
C16 C17 . 1.446(13) ?
C16 H16A . 0.98 ?
C16 H16B . 0.98 ?
C16 H16C . 0.98 ?

loop_
_geom_torsion_atom_site_label_1
_geom_torsion_atom_site_label_2
_geom_torsion_atom_site_label_3
_geom_torsion_atom_site_label_4
_geom_torsion_site_symmetry_1
_geom_torsion_site_symmetry_2
_geom_torsion_site_symmetry_3
_geom_torsion_site_symmetry_4
_geom_torsion
_geom_torsion_publ_flag
N4 Co1 N5 C23 . . . . -3.9(4) ?
N6 Co1 N5 C23 . . . . 174.8(4) ?
N3 Co1 N5 C23 . . . . -94.4(4) ?
N1 Co1 N5 C23 . . . . 87.3(4) ?
N4 Co1 N5 C27 . . . . 179.3(4) ?
N6 Co1 N5 C27 . . . . -2.0(4) ?
N3 Co1 N5 C27 . . . . 88.8(4) ?
N1 Co1 N5 C27 . . . . -89.5(4) ?
C5 N1 C1 C2 . . . . -1.0(9) ?
Co1 N1 C1 C2 . . . . 167.6(5) ?
N1 C1 C2 C3 . . . . -0.7(10) ?
C1 C2 C3 C4 . . . . 1.3(10) ?
C2 C3 C4 C5 . . . . -0.2(10) ?
C1 N1 C5 C4 . . . . 2.3(9) ?
Co1 N1 C5 C4 . . . . -168.4(5) ?
C1 N1 C5 C6 . . . . -177.8(5) ?
Co1 N1 C5 C6 . . . . 11.6(7) ?
C3 C4 C5 N1 . . . . -1.7(10) ?
C3 C4 C5 C6 . . . . 178.3(6) ?
C10 N2 C6 C7 . . . . 0.9(9) ?
Co1 N2 C6 C7 . . . . -179.3(5) ?
C10 N2 C6 C5 . . . . -178.4(5) ?
Co1 N2 C6 C5 . . . . 1.4(7) ?
N1 C5 C6 N2 . . . . -9.1(8) ?
C4 C5 C6 N2 . . . . 170.8(6) ?
N1 C5 C6 C7 . . . . 171.6(6) ?
C4 C5 C6 C7 . . . . -8.5(10) ?
N2 C6 C7 C8 . . . . -0.8(10) ?
C5 C6 C7 C8 . . . . 178.5(6) ?
C6 C7 C8 C9 . . . . 0.9(10) ?
C6 C7 C8 S1 . . . . -178.1(5) ?
S2 S1 C8 C9 . . . . 12.2(7) ?
S2 S1 C8 C7 . . . . -168.9(5) ?
C7 C8 C9 C10 . . . . -1.1(10) ?
S1 C8 C9 C10 . . . . 177.8(5) ?
C6 N2 C10 C9 . . . . -1.1(9) ?
Co1 N2 C10 C9 . . . . 179.1(5) ?
C6 N2 C10 C11 . . . . 176.2(5) ?
Co1 N2 C10 C11 . . . . -3.5(7) ?
C8 C9 C10 N2 . . . . 1.3(10) ?
C8 C9 C10 C11 . . . . -175.9(6) ?
C15 N3 C11 C12 . . . . 2.4(9) ?
Co1 N3 C11 C12 . . . . -175.6(5) ?
C15 N3 C11 C10 . . . . -175.6(5) ?
Co1 N3 C11 C10 . . . . 6.3(7) ?
N2 C10 C11 N3 . . . . -2.4(8) ?
C9 C10 C11 N3 . . . . 174.9(6) ?
N2 C10 C11 C12 . . . . 179.6(6) ?
C9 C10 C11 C12 . . . . -3.1(10) ?
N3 C11 C12 C13 . . . . -2.8(10) ?
C10 C11 C12 C13 . . . . 175.1(6) ?
C11 C12 C13 C14 . . . . 0.6(10) ?
C12 C13 C14 C15 . . . . 1.6(10) ?
C11 N3 C15 C14 . . . . 0.0(9) ?
Co1 N3 C15 C14 . . . . 177.7(5) ?
C13 C14 C15 N3 . . . . -2.0(10) ?
C22 N4 C18 C19 . . . . -0.8(9) ?
Co1 N4 C18 C19 . . . . -177.4(5) ?
N4 C18 C19 C20 . . . . 1.3(10) ?
C18 C19 C20 C21 . . . . -1.1(9) ?
C19 C20 C21 C22 . . . . 0.5(9) ?
C18 N4 C22 C21 . . . . 0.2(8) ?
Co1 N4 C22 C21 . . . . 177.2(4) ?
C18 N4 C22 C23 . . . . 179.8(5) ?
Co1 N4 C22 C23 . . . . -3.2(6) ?
C20 C21 C22 N4 . . . . 0.0(9) ?
C20 C21 C22 C23 . . . . -179.5(6) ?
C27 N5 C23 C24 . . . . 0.8(8) ?
Co1 N5 C23 C24 . . . . -175.9(4) ?
C27 N5 C23 C22 . . . . 180.0(5) ?
Co1 N5 C23 C22 . . . . 3.2(6) ?
N4 C22 C23 N5 . . . . 0.2(7) ?
C21 C22 C23 N5 . . . . 179.8(5) ?
N4 C22 C23 C24 . . . . 179.3(6) ?
C21 C22 C23 C24 . . . . -1.2(10) ?
N5 C23 C24 C25 . . . . 0.0(9) ?
C22 C23 C24 C25 . . . . -179.0(5) ?
C23 C24 C25 C26 . . . . -0.2(8) ?
C23 C24 C25 S3 . . . . 178.5(4) ?
S4 S3 C25 C24 . . . . 179.6(4) ?
S4 S3 C25 C26 . . . . -1.8(5) ?
C24 C25 C26 C27 . . . . -0.4(8) ?
S3 C25 C26 C27 . . . . -179.0(4) ?
C23 N5 C27 C26 . . . . -1.4(8) ?
Co1 N5 C27 C26 . . . . 175.3(4) ?
C23 N5 C27 C28 . . . . -176.7(5) ?
Co1 N5 C27 C28 . . . . 0.1(6) ?
C25 C26 C27 N5 . . . . 1.2(8) ?
C25 C26 C27 C28 . . . . 175.5(5) ?
C32 N6 C28 C29 . . . . -4.3(8) ?
Co1 N6 C28 C29 . . . . 176.8(4) ?
C32 N6 C28 C27 . . . . 174.3(5) ?
Co1 N6 C28 C27 . . . . -4.6(6) ?
N5 C27 C28 N6 . . . . 3.1(7) ?
C26 C27 C28 N6 . . . . -171.8(6) ?
N5 C27 C28 C29 . . . . -178.4(5) ?
C26 C27 C28 C29 . . . . 6.8(9) ?
N6 C28 C29 C30 . . . . 2.0(9) ?
C27 C28 C29 C30 . . . . -176.4(5) ?
C28 C29 C30 C31 . . . . 1.8(9) ?
C29 C30 C31 C32 . . . . -3.3(9) ?
C28 N6 C32 C31 . . . . 2.8(9) ?
Co1 N6 C32 C31 . . . . -178.5(5) ?
C30 C31 C32 N6 . . . . 1.1(9) ?
